data_4029072
loop_
_publ_author_name
'Kumar, Dhananjay'
'Mishra, Bhuwan B.'
'Tiwari, Vinod K.'

_publ_section_title
;
 Synthesis of 2-N/S/C-substituted benzothiazoles via intramolecular
 cyclative cleavage of benzotriazole ring.
;
_journal_issue 1
_journal_name_full 'The Journal of organic chemistry'
_journal_page_first 251
_journal_page_last 266
_journal_paper_doi 10.1021/jo4024107
_journal_volume 79
_journal_year 2014
_chemical_formula_moiety 'C26 H24 Fe1 N2 S1'
_chemical_formula_sum 'C26 H24 Fe N2 S'
_chemical_formula_weight 452.38
_chemical_melting_point 158
_chemical_name_systematic N-(Ferrocenylmethyl)-N-phenethylbenzo[d]thiazol-2-amine
_space_group_IT_number 2
_symmetry_cell_setting triclinic
_symmetry_Int_Tables_number 2
_symmetry_space_group_name_Hall '-P 1'
_symmetry_space_group_name_H-M 'P -1'
_atom_sites_solution_hydrogens geom
_atom_sites_solution_primary direct
_atom_sites_solution_secondary difmap
_audit_creation_method SHELXL-97
_cell_angle_alpha 88.613(5)
_cell_angle_beta 86.767(5)
_cell_angle_gamma 88.134(5)
_cell_formula_units_Z 4
_cell_length_a 5.794(5)
_cell_length_b 18.784(5)
_cell_length_c 19.784(5)
_cell_measurement_reflns_used 2596
_cell_measurement_temperature 293(2)
_cell_measurement_theta_max 29.2188
_cell_measurement_theta_min 3.2496
_cell_volume 2148(2)
_computing_cell_refinement 'CrysAlis Pro, Agilent Technologies'
_computing_data_collection 'CrysAlis Pro, Agilent Technologies'
_computing_data_reduction 'CrysAlis Pro, Agilent Technologies'
_computing_structure_refinement 'SHELXL-97 (Sheldrick, 1997)'
_computing_structure_solution 'SHELXS-97 (Sheldrick, 1990)'
_diffrn_ambient_temperature 293(2)
_diffrn_detector_area_resol_mean 16.0938
_diffrn_measured_fraction_theta_full 0.998
_diffrn_measured_fraction_theta_max 0.837
_diffrn_measurement_device_type 'XCalibur Eos, Oxford Diffraction'
_diffrn_measurement_method '\w scans'
_diffrn_radiation_monochromator graphite
_diffrn_radiation_probe x-ray
_diffrn_radiation_type MoK\a
_diffrn_radiation_wavelength 0.71073
_diffrn_reflns_av_R_equivalents 0.0545
_diffrn_reflns_av_sigmaI/netI 0.1057
_diffrn_reflns_limit_h_max 7
_diffrn_reflns_limit_h_min -7
_diffrn_reflns_limit_k_max 24
_diffrn_reflns_limit_k_min -23
_diffrn_reflns_limit_l_max 26
_diffrn_reflns_limit_l_min -26
_diffrn_reflns_number 17226
_diffrn_reflns_theta_full 25.00
_diffrn_reflns_theta_max 29.28
_diffrn_reflns_theta_min 3.26
_diffrn_source 'fine-focus sealed tube'
_exptl_absorpt_coefficient_mu 0.815
_exptl_absorpt_correction_T_max 1.00000
_exptl_absorpt_correction_T_min 0.57173
_exptl_absorpt_correction_type multi-scan
_exptl_absorpt_process_details 'CrysAlisPro, Agilent Technologies Lts.'
_exptl_crystal_colour red
_exptl_crystal_density_diffrn 1.399
_exptl_crystal_density_method 'not measured'
_exptl_crystal_description recrangular
_exptl_crystal_F_000 944
_exptl_crystal_recrystallization_method 'ethyl acetate, hexane, rt, 1 atm'
_exptl_crystal_size_max 0.26
_exptl_crystal_size_mid 0.21
_exptl_crystal_size_min 0.17
_refine_diff_density_max 1.060
_refine_diff_density_min -0.459
_refine_diff_density_rms 0.080
_refine_ls_extinction_coef 0.0011(4)
_refine_ls_extinction_expression Fc^*^=kFc[1+0.001xFc^2^\l^3^/sin(2\q)]^-1/4^
_refine_ls_extinction_method SHELXL
_refine_ls_goodness_of_fit_ref 1.061
_refine_ls_hydrogen_treatment mixed
_refine_ls_matrix_type full
_refine_ls_number_parameters 638
_refine_ls_number_reflns 9778
_refine_ls_number_restraints 0
_refine_ls_restrained_S_all 1.061
_refine_ls_R_factor_all 0.1382
_refine_ls_R_factor_gt 0.0809
_refine_ls_shift/su_max 0.038
_refine_ls_shift/su_mean 0.002
_refine_ls_structure_factor_coef Fsqd
_refine_ls_weighting_details 'calc w=1/[\s^2^(Fo^2^)+(0.0516P)^2^+2.6261P] where P=(Fo^2^+2Fc^2^)/3'
_refine_ls_weighting_scheme calc
_refine_ls_wR_factor_gt 0.1627
_refine_ls_wR_factor_ref 0.1926
_reflns_number_gt 5662
_reflns_number_total 11678
_reflns_threshold_expression >2sigma(I)
_cod_data_source_file jo4024107_si_002.cif
_cod_data_source_block compound_4p
_cod_database_code 4029072

loop_
_symmetry_equiv_pos_as_xyz
'x, y, z'
'-x, -y, -z'

loop_
_atom_site_label
_atom_site_type_symbol
_atom_site_fract_x
_atom_site_fract_y
_atom_site_fract_z
_atom_site_U_iso_or_equiv
_atom_site_adp_type
_atom_site_occupancy
_atom_site_symmetry_multiplicity
_atom_site_calc_flag
_atom_site_refinement_flags
H18 H 0.454(10) 0.649(3) 0.550(3) 0.052(16) Uiso 1 1 d .
H36 H 0.338(11) 0.186(3) 0.109(3) 0.07(2) Uiso 1 1 d .
H37 H 0.387(12) 0.047(4) 0.093(3) 0.10(2) Uiso 1 1 d .
H39 H 0.971(14) 0.122(5) 0.163(4) 0.12(3) Uiso 1 1 d .
H17 H 0.191(10) 0.744(3) 0.509(3) 0.055(19) Uiso 1 1 d .
H38 H 0.766(11) 0.015(4) 0.126(3) 0.09(2) Uiso 1 1 d .
H15 H -0.155(12) 0.573(4) 0.507(3) 0.09(2) Uiso 1 1 d .
H45B H 0.613(8) 0.270(3) 0.320(2) 0.036(13) Uiso 1 1 d .
H19B H 0.494(8) 0.772(2) 0.184(2) 0.038(13) Uiso 1 1 d .
H46A H 0.336(8) 0.178(2) 0.289(2) 0.032(13) Uiso 1 1 d .
H19A H 0.279(9) 0.737(2) 0.226(2) 0.034(13) Uiso 1 1 d .
H45A H 0.797(10) 0.229(3) 0.278(3) 0.060(19) Uiso 1 1 d .
H20A H 0.517(10) 0.637(3) 0.238(3) 0.08(2) Uiso 1 1 d .
H46B H 0.562(9) 0.140(3) 0.272(3) 0.050(16) Uiso 1 1 d .
H20B H 0.729(12) 0.676(4) 0.207(3) 0.09(3) Uiso 1 1 d .
H10 H 0.615(12) 0.634(4) 0.391(3) 0.09(3) Uiso 1 1 d .
H11 H 0.394(10) 0.519(3) 0.393(3) 0.060(19) Uiso 1 1 d .
H16 H -0.183(10) 0.709(3) 0.485(3) 0.07(2) Uiso 1 1 d .
H8A H 0.509(11) 0.771(3) 0.386(3) 0.09(2) Uiso 1 1 d .
H8B H 0.250(12) 0.780(4) 0.343(3) 0.09(3) Uiso 1 1 d .
H24B H 0.650(10) 0.295(3) 0.120(3) 0.08(2) Uiso 1 1 d .
H24A H 0.881(12) 0.260(4) 0.166(3) 0.09(2) Uiso 1 1 d .
H13 H 0.010(9) 0.676(3) 0.338(2) 0.033(15) Uiso 1 1 d .
H44 H 1.115(11) 0.191(3) 0.006(3) 0.06(2) Uiso 1 1 d .
Fe1 Fe 0.19502(13) 0.63137(4) 0.44297(3) 0.0384(2) Uani 1 1 d .
Fe2 Fe 0.74764(15) 0.13372(4) 0.05112(4) 0.0450(2) Uani 1 1 d .
S1 S 0.8459(3) 0.83906(8) 0.20494(7) 0.0576(4) Uani 1 1 d .
S2 S 0.2306(3) 0.34088(8) 0.29770(7) 0.0581(4) Uani 1 1 d .
N1 N 0.7577(8) 0.8512(2) 0.3349(2) 0.0454(11) Uani 1 1 d .
C39 C 0.8302(13) 0.1229(4) 0.1504(3) 0.0602(18) Uani 1 1 d .
C20 C 0.5783(14) 0.6701(4) 0.2048(3) 0.0546(16) Uani 1 1 d .
C35 C 0.6788(9) 0.1832(3) 0.1415(2) 0.0381(12) Uani 1 1 d .
C13 C 0.1226(11) 0.6501(4) 0.3441(3) 0.0507(15) Uani 1 1 d .
N3 N 0.3125(9) 0.3503(2) 0.1661(2) 0.0520(12) Uani 1 1 d .
C7 C 0.6917(10) 0.8185(3) 0.2827(2) 0.0444(13) Uani 1 1 d .
C9 C 0.3349(9) 0.6800(3) 0.3581(2) 0.0348(11) Uani 1 1 d .
C6 C 0.9359(10) 0.8968(3) 0.3166(2) 0.0424(13) Uani 1 1 d .
C36 C 0.4736(12) 0.1572(4) 0.1165(3) 0.0576(17) Uani 1 1 d .
C46 C 0.5022(12) 0.1732(3) 0.3009(3) 0.0513(15) Uani 1 1 d .
C1 C 1.0112(10) 0.8971(3) 0.2479(2) 0.0499(14) Uani 1 1 d .
N4 N 0.5827(9) 0.2774(2) 0.2229(2) 0.0526(12) Uani 1 1 d .
C10 C 0.4815(12) 0.6229(4) 0.3798(3) 0.0561(17) Uani 1 1 d .
C48 C 0.3428(10) 0.1664(3) 0.4208(3) 0.0526(15) Uani 1 1 d .
H48 H 0.2161 0.1940 0.4077 0.063 Uiso 1 1 calc R
C19 C 0.4510(12) 0.7399(3) 0.2225(3) 0.0469(14) Uani 1 1 d .
N2 N 0.5253(9) 0.7703(2) 0.2847(2) 0.0517(12) Uani 1 1 d .
C47 C 0.5159(10) 0.1479(3) 0.3732(2) 0.0434(13) Uani 1 1 d .
C21 C 0.5349(10) 0.6468(3) 0.1342(2) 0.0421(12) Uani 1 1 d .
C33 C 0.3922(11) 0.3207(3) 0.2208(3) 0.0511(15) Uani 1 1 d .
C32 C 0.1196(11) 0.3933(3) 0.1820(3) 0.0498(14) Uani 1 1 d .
C28 C -0.1545(12) 0.4326(3) 0.2734(3) 0.0616(17) Uani 1 1 d .
H28 H -0.2046 0.4319 0.3189 0.074 Uiso 1 1 calc R
C27 C 0.0456(11) 0.3943(3) 0.2514(3) 0.0512(15) Uani 1 1 d .
C15 C -0.0557(13) 0.6066(4) 0.5157(3) 0.0581(17) Uani 1 1 d .
C22 C 0.6858(10) 0.6642(3) 0.0806(3) 0.0523(15) Uani 1 1 d .
H22 H 0.8169 0.6895 0.0883 0.063 Uiso 1 1 calc R
C11 C 0.3571(14) 0.5605(3) 0.3785(3) 0.0601(19) Uani 1 1 d .
C51 C 0.7157(13) 0.0859(4) 0.4598(4) 0.074(2) Uani 1 1 d .
H51 H 0.8424 0.0583 0.4729 0.089 Uiso 1 1 calc R
C2 C 1.1881(12) 0.9386(4) 0.2235(3) 0.0671(19) Uani 1 1 d .
H2 H 1.2355 0.9388 0.1778 0.081 Uiso 1 1 calc R
C8 C 0.3924(14) 0.7574(3) 0.3500(3) 0.0549(17) Uani 1 1 d .
C16 C -0.0608(12) 0.6785(4) 0.5029(3) 0.0579(17) Uani 1 1 d .
C45 C 0.6402(13) 0.2401(3) 0.2854(3) 0.0503(15) Uani 1 1 d .
C12 C 0.1379(13) 0.5777(4) 0.3566(3) 0.0649(19) Uani 1 1 d .
H12 H 0.0214 0.5457 0.3513 0.078 Uiso 1 1 calc R
C34 C 0.7168(13) 0.2587(3) 0.1594(3) 0.0536(16) Uani 1 1 d .
C31 C -0.0080(13) 0.4334(3) 0.1368(3) 0.0643(18) Uani 1 1 d .
H31 H 0.0390 0.4341 0.0911 0.077 Uiso 1 1 calc R
C17 C 0.1567(14) 0.7053(4) 0.5171(3) 0.0605(19) Uani 1 1 d .
C41 C 0.6692(15) 0.1586(9) -0.0431(4) 0.123(5) Uani 1 1 d .
H41 H 0.5190 0.1682 -0.0557 0.147 Uiso 1 1 calc R
C37 C 0.4963(17) 0.0844(4) 0.1092(3) 0.076(2) Uani 1 1 d .
C14 C 0.1610(15) 0.5857(4) 0.5375(3) 0.071(2) Uani 1 1 d .
H14 H 0.2102 0.5396 0.5492 0.085 Uiso 1 1 calc R
C5 C 1.0402(11) 0.9403(3) 0.3605(3) 0.0550(15) Uani 1 1 d .
H5 H 0.9915 0.9415 0.4060 0.066 Uiso 1 1 calc R
C52 C 0.7024(11) 0.1075(3) 0.3934(3) 0.0629(17) Uani 1 1 d .
H52 H 0.8206 0.0947 0.3618 0.076 Uiso 1 1 calc R
C26 C 0.3409(11) 0.6099(3) 0.1208(3) 0.0606(16) Uani 1 1 d .
H26 H 0.2349 0.5984 0.1561 0.073 Uiso 1 1 calc R
C49 C 0.3548(12) 0.1447(3) 0.4872(3) 0.0608(17) Uani 1 1 d .
H49 H 0.2357 0.1573 0.5186 0.073 Uiso 1 1 calc R
C23 C 0.6458(13) 0.6448(3) 0.0158(3) 0.0690(19) Uani 1 1 d .
H23 H 0.7494 0.6575 -0.0198 0.083 Uiso 1 1 calc R
C18 C 0.2915(12) 0.6476(5) 0.5384(3) 0.066(2) Uani 1 1 d .
C38 C 0.7152(17) 0.0619(3) 0.1299(3) 0.071(2) Uani 1 1 d .
C43 C 0.979(3) 0.1015(7) -0.0213(6) 0.169(8) Uani 1 1 d .
H43 H 1.0888 0.0651 -0.0151 0.202 Uiso 1 1 calc R
C40 C 0.818(2) 0.2061(4) -0.0239(4) 0.090(3) Uani 1 1 d .
H40 H 0.7907 0.2550 -0.0205 0.108 Uiso 1 1 calc R
C30 C -0.2017(13) 0.4722(3) 0.1580(3) 0.0700(19) Uani 1 1 d .
H30 H -0.2843 0.4992 0.1270 0.084 Uiso 1 1 calc R
C3 C 1.2946(12) 0.9802(3) 0.2685(3) 0.0646(18) Uani 1 1 d .
H3 H 1.4196 1.0073 0.2533 0.078 Uiso 1 1 calc R
C4 C 1.2177(11) 0.9819(3) 0.3352(3) 0.0630(17) Uani 1 1 d .
H4 H 1.2872 1.0119 0.3642 0.076 Uiso 1 1 calc R
C24 C 0.4574(14) 0.6076(3) 0.0030(3) 0.071(2) Uani 1 1 d .
H24 H 0.4335 0.5943 -0.0409 0.085 Uiso 1 1 calc R
C25 C 0.3011(13) 0.5895(3) 0.0552(4) 0.0709(19) Uani 1 1 d .
H25 H 0.1711 0.5640 0.0468 0.085 Uiso 1 1 calc R
C29 C -0.2749(13) 0.4710(3) 0.2269(3) 0.0678(18) Uani 1 1 d .
H29 H -0.4078 0.4968 0.2410 0.081 Uiso 1 1 calc R
C44 C 1.0076(16) 0.1705(9) -0.0109(4) 0.109(5) Uani 1 1 d .
C42 C 0.778(4) 0.0937(8) -0.0409(5) 0.187(11) Uani 1 1 d .
H42 H 0.7156 0.0508 -0.0519 0.225 Uiso 1 1 calc R
C50 C 0.5401(14) 0.1049(3) 0.5076(3) 0.0702(19) Uani 1 1 d .
H50 H 0.5493 0.0907 0.5527 0.084 Uiso 1 1 calc R

loop_
_atom_site_aniso_label
_atom_site_aniso_U_11
_atom_site_aniso_U_22
_atom_site_aniso_U_33
_atom_site_aniso_U_23
_atom_site_aniso_U_13
_atom_site_aniso_U_12
Fe1 0.0413(4) 0.0417(4) 0.0315(4) -0.0045(3) 0.0078(3) -0.0057(3)
Fe2 0.0640(6) 0.0403(4) 0.0292(4) -0.0023(3) 0.0122(4) -0.0035(4)
S1 0.0810(12) 0.0623(9) 0.0296(7) -0.0022(6) 0.0099(7) -0.0219(8)
S2 0.0823(12) 0.0601(9) 0.0312(7) -0.0083(6) 0.0065(7) -0.0043(8)
N1 0.064(3) 0.041(2) 0.032(2) -0.0057(18) 0.006(2) -0.010(2)
C39 0.054(4) 0.098(6) 0.027(3) 0.004(3) 0.004(3) 0.007(4)
C20 0.079(5) 0.054(4) 0.031(3) -0.004(3) -0.007(3) 0.001(4)
C35 0.042(3) 0.046(3) 0.026(2) -0.002(2) 0.004(2) -0.006(3)
C13 0.040(4) 0.071(5) 0.042(3) -0.007(3) -0.006(3) -0.003(3)
N3 0.077(4) 0.045(3) 0.033(2) -0.006(2) 0.002(2) -0.005(3)
C7 0.063(4) 0.038(3) 0.032(3) 0.000(2) 0.000(2) -0.003(3)
C9 0.036(3) 0.046(3) 0.023(2) -0.004(2) 0.002(2) -0.006(2)
C6 0.057(4) 0.035(3) 0.034(3) 0.003(2) 0.007(2) -0.003(3)
C36 0.054(4) 0.080(5) 0.040(3) -0.012(3) 0.014(3) -0.024(4)
C46 0.063(4) 0.052(4) 0.039(3) -0.009(3) 0.000(3) -0.009(3)
C1 0.068(4) 0.049(3) 0.031(3) -0.003(2) 0.009(3) -0.005(3)
N4 0.078(4) 0.048(3) 0.031(2) -0.007(2) 0.002(2) -0.005(3)
C10 0.043(4) 0.091(5) 0.032(3) 0.001(3) 0.014(3) 0.000(4)
C48 0.057(4) 0.052(3) 0.048(3) -0.005(3) 0.005(3) 0.000(3)
C19 0.064(4) 0.046(3) 0.032(3) -0.002(2) -0.002(3) -0.014(3)
N2 0.077(4) 0.048(3) 0.031(2) -0.0033(19) 0.005(2) -0.017(3)
C47 0.056(4) 0.044(3) 0.031(3) -0.007(2) 0.000(2) -0.011(3)
C21 0.053(3) 0.038(3) 0.036(3) 0.000(2) -0.003(2) -0.003(3)
C33 0.075(4) 0.046(3) 0.032(3) -0.013(2) 0.014(3) -0.018(3)
C32 0.073(4) 0.040(3) 0.037(3) -0.002(2) -0.001(3) -0.011(3)
C28 0.079(5) 0.057(4) 0.050(4) -0.013(3) 0.007(3) -0.011(4)
C27 0.071(4) 0.046(3) 0.038(3) -0.009(2) 0.002(3) -0.016(3)
C15 0.057(4) 0.067(4) 0.049(4) -0.010(3) 0.019(3) -0.015(4)
C22 0.059(4) 0.049(3) 0.048(3) -0.007(3) 0.007(3) -0.007(3)
C11 0.090(6) 0.039(3) 0.047(4) 0.000(3) 0.028(4) 0.009(4)
C51 0.084(5) 0.069(5) 0.070(5) 0.004(4) -0.020(4) 0.019(4)
C2 0.083(5) 0.077(4) 0.041(3) 0.003(3) 0.010(3) -0.023(4)
C8 0.075(5) 0.049(3) 0.040(3) -0.003(3) 0.011(3) -0.020(4)
C16 0.052(4) 0.072(5) 0.049(4) -0.015(3) 0.012(3) 0.007(4)
C45 0.072(5) 0.046(3) 0.033(3) -0.006(2) -0.001(3) -0.007(3)
C12 0.082(5) 0.071(4) 0.042(3) -0.020(3) 0.016(3) -0.034(4)
C34 0.071(5) 0.049(3) 0.040(3) -0.011(3) 0.013(3) -0.008(3)
C31 0.100(5) 0.048(3) 0.045(3) -0.005(3) -0.002(3) 0.002(4)
C17 0.079(5) 0.057(4) 0.045(3) -0.020(3) 0.024(3) -0.024(4)
C41 0.061(5) 0.270(15) 0.037(4) 0.050(7) -0.006(4) -0.021(8)
C37 0.106(7) 0.070(5) 0.050(4) -0.005(4) 0.030(4) -0.038(5)
C14 0.111(6) 0.065(4) 0.035(3) 0.004(3) 0.013(4) -0.004(4)
C5 0.076(4) 0.051(3) 0.038(3) -0.005(3) -0.002(3) -0.013(3)
C52 0.067(4) 0.064(4) 0.057(4) -0.011(3) 0.007(3) 0.012(3)
C26 0.064(4) 0.059(4) 0.059(4) 0.002(3) 0.001(3) -0.003(3)
C49 0.085(5) 0.064(4) 0.032(3) 0.000(3) 0.011(3) -0.008(4)
C23 0.098(6) 0.062(4) 0.046(4) -0.011(3) 0.015(4) -0.002(4)
C18 0.044(4) 0.123(7) 0.032(3) -0.016(3) 0.000(3) -0.002(4)
C38 0.126(7) 0.038(3) 0.043(4) 0.003(3) 0.035(4) 0.012(4)
C43 0.278(18) 0.106(9) 0.093(9) 0.061(7) 0.132(11) 0.134(11)
C40 0.145(9) 0.055(4) 0.063(5) 0.012(4) 0.057(6) 0.003(5)
C30 0.099(6) 0.049(4) 0.063(4) -0.005(3) -0.016(4) 0.005(4)
C3 0.072(5) 0.070(4) 0.052(4) 0.000(3) 0.005(3) -0.024(4)
C4 0.077(5) 0.051(4) 0.062(4) -0.002(3) -0.005(3) -0.016(3)
C24 0.111(6) 0.057(4) 0.046(4) -0.018(3) -0.024(4) 0.016(4)
C25 0.077(5) 0.061(4) 0.078(5) -0.008(3) -0.019(4) -0.025(4)
C29 0.079(5) 0.050(4) 0.074(5) -0.018(3) -0.004(4) -0.003(4)
C44 0.049(5) 0.236(15) 0.044(4) 0.038(6) 0.000(4) -0.049(8)
C42 0.38(3) 0.141(11) 0.045(6) -0.049(7) 0.066(11) -0.168(16)
C50 0.112(6) 0.058(4) 0.042(3) 0.008(3) -0.015(4) -0.008(4)

loop_
_atom_type_symbol
_atom_type_description
_atom_type_scat_dispersion_real
_atom_type_scat_dispersion_imag
_atom_type_scat_source
C C 0.0033 0.0016 'International Tables Vol C Tables 4.2.6.8 and 6.1.1.4'
H H 0.0000 0.0000 'International Tables Vol C Tables 4.2.6.8 and 6.1.1.4'
N N 0.0061 0.0033 'International Tables Vol C Tables 4.2.6.8 and 6.1.1.4'
S S 0.1246 0.1234 'International Tables Vol C Tables 4.2.6.8 and 6.1.1.4'
Fe Fe 0.3463 0.8444 'International Tables Vol C Tables 4.2.6.8 and 6.1.1.4'

loop_
_geom_angle_atom_site_label_1
_geom_angle_atom_site_label_2
_geom_angle_atom_site_label_3
_geom_angle
C10 Fe1 C18 109.1(3)
C10 Fe1 C9 41.0(2)
C18 Fe1 C9 124.7(3)
C10 Fe1 C11 40.3(3)
C18 Fe1 C11 124.0(3)
C9 Fe1 C11 67.9(2)
C10 Fe1 C16 158.6(3)
C18 Fe1 C16 67.1(3)
C9 Fe1 C16 122.4(3)
C11 Fe1 C16 159.5(3)
C10 Fe1 C14 124.9(3)
C18 Fe1 C14 40.5(3)
C9 Fe1 C14 161.4(3)
C11 Fe1 C14 109.2(3)
C16 Fe1 C14 66.9(3)
C10 Fe1 C17 122.8(3)
C18 Fe1 C17 39.8(3)
C9 Fe1 C17 108.0(2)
C11 Fe1 C17 158.6(3)
C16 Fe1 C17 40.6(3)
C14 Fe1 C17 67.6(3)
C10 Fe1 C15 160.8(3)
C18 Fe1 C15 67.0(3)
C9 Fe1 C15 156.9(3)
C11 Fe1 C15 124.9(3)
C16 Fe1 C15 39.2(3)
C14 Fe1 C15 39.8(3)
C17 Fe1 C15 67.2(3)
C10 Fe1 C13 67.9(3)
C18 Fe1 C13 160.9(3)
C9 Fe1 C13 40.6(2)
C11 Fe1 C13 66.8(3)
C16 Fe1 C13 108.4(3)
C14 Fe1 C13 156.8(3)
C17 Fe1 C13 124.7(3)
C15 Fe1 C13 122.1(3)
C10 Fe1 C12 67.5(3)
C18 Fe1 C12 158.7(3)
C9 Fe1 C12 67.5(2)
C11 Fe1 C12 39.8(3)
C16 Fe1 C12 123.9(3)
C14 Fe1 C12 122.9(3)
C17 Fe1 C12 160.0(3)
C15 Fe1 C12 108.9(3)
C13 Fe1 C12 39.3(3)
C42 Fe2 C41 39.9(5)
C42 Fe2 C43 36.9(6)
C41 Fe2 C43 64.3(5)
C42 Fe2 C44 63.7(5)
C41 Fe2 C44 63.8(3)
C43 Fe2 C44 38.9(5)
C42 Fe2 C40 65.5(4)
C41 Fe2 C40 38.9(4)
C43 Fe2 C40 64.6(3)
C44 Fe2 C40 37.7(4)
C42 Fe2 C36 133.8(6)
C41 Fe2 C36 110.1(4)
C43 Fe2 C36 170.4(7)
C44 Fe2 C36 147.5(5)
C40 Fe2 C36 116.6(3)
C42 Fe2 C37 110.9(4)
C41 Fe2 C37 115.6(4)
C43 Fe2 C37 134.0(5)
C44 Fe2 C37 172.9(5)
C40 Fe2 C37 146.0(5)
C36 Fe2 C37 39.6(3)
C42 Fe2 C38 116.3(5)
C41 Fe2 C38 146.4(5)
C43 Fe2 C38 112.6(3)
C44 Fe2 C38 136.5(5)
C40 Fe2 C38 173.4(5)
C36 Fe2 C38 67.2(3)
C37 Fe2 C38 40.3(3)
C42 Fe2 C35 172.2(7)
C41 Fe2 C35 132.8(5)
C43 Fe2 C35 148.9(7)
C44 Fe2 C35 117.9(4)
C40 Fe2 C35 110.6(3)
C36 Fe2 C35 40.6(2)
C37 Fe2 C35 68.1(2)
C38 Fe2 C35 68.3(2)
C42 Fe2 C39 146.9(7)
C41 Fe2 C39 172.1(6)
C43 Fe2 C39 118.9(5)
C44 Fe2 C39 113.6(3)
C40 Fe2 C39 134.4(4)
C36 Fe2 C39 67.7(3)
C37 Fe2 C39 68.0(3)
C38 Fe2 C39 40.7(3)
C35 Fe2 C39 40.6(2)
C1 S1 C7 88.9(3)
C27 S2 C33 88.8(3)
C7 N1 C6 111.0(4)
C38 C39 C35 107.6(6)
C38 C39 Fe2 69.3(4)
C35 C39 Fe2 69.5(3)
C38 C39 H39 125(6)
C35 C39 H39 128(6)
Fe2 C39 H39 123(5)
C21 C20 C19 112.3(5)
C21 C20 H20A 110(4)
C19 C20 H20A 104(4)
C21 C20 H20B 108(5)
C19 C20 H20B 109(5)
H20A C20 H20B 114(6)
C36 C35 C39 106.5(6)
C36 C35 C34 125.7(6)
C39 C35 C34 127.7(6)
C36 C35 Fe2 69.2(3)
C39 C35 Fe2 69.9(3)
C34 C35 Fe2 129.2(4)
C12 C13 C9 108.7(6)
C12 C13 Fe1 70.7(4)
C9 C13 Fe1 69.3(3)
C12 C13 H13 130(4)
C9 C13 H13 120(4)
Fe1 C13 H13 115(3)
C33 N3 C32 110.6(5)
N1 C7 N2 124.7(5)
N1 C7 S1 115.2(4)
N2 C7 S1 120.0(4)
C13 C9 C10 106.7(5)
C13 C9 C8 125.9(6)
C10 C9 C8 127.4(6)
C13 C9 Fe1 70.1(3)
C10 C9 Fe1 69.2(3)
C8 C9 Fe1 126.4(3)
C5 C6 N1 125.1(5)
C5 C6 C1 119.3(5)
N1 C6 C1 115.6(5)
C37 C36 C35 109.6(7)
C37 C36 Fe2 70.2(4)
C35 C36 Fe2 70.1(3)
C37 C36 H36 126(4)
C35 C36 H36 124(4)
Fe2 C36 H36 130(4)
C47 C46 C45 112.4(5)
C47 C46 H46A 110(3)
C45 C46 H46A 113(3)
C47 C46 H46B 112(3)
C45 C46 H46B 106(3)
H46A C46 H46B 103(4)
C2 C1 C6 121.6(5)
C2 C1 S1 129.2(4)
C6 C1 S1 109.2(4)
C33 N4 C45 120.7(5)
C33 N4 C34 120.2(5)
C45 N4 C34 118.4(5)
C11 C10 C9 107.5(6)
C11 C10 Fe1 70.3(3)
C9 C10 Fe1 69.8(3)
C11 C10 H10 136(5)
C9 C10 H10 117(5)
Fe1 C10 H10 123(5)
C49 C48 C47 121.0(6)
C49 C48 H48 119.5
C47 C48 H48 119.5
N2 C19 C20 113.0(5)
N2 C19 H19B 109(3)
C20 C19 H19B 103(3)
N2 C19 H19A 109(3)
C20 C19 H19A 114(3)
H19B C19 H19A 108(4)
C7 N2 C19 120.9(4)
C7 N2 C8 118.3(5)
C19 N2 C8 120.1(5)
C52 C47 C48 118.8(5)
C52 C47 C46 120.9(5)
C48 C47 C46 120.3(6)
C22 C21 C26 117.9(5)
C22 C21 C20 120.4(6)
C26 C21 C20 121.7(6)
N3 C33 N4 125.3(5)
N3 C33 S2 115.4(5)
N4 C33 S2 119.3(4)
N3 C32 C31 126.4(5)
N3 C32 C27 115.6(5)
C31 C32 C27 117.9(6)
C29 C28 C27 118.8(6)
C29 C28 H28 120.6
C27 C28 H28 120.6
C28 C27 C32 121.0(6)
C28 C27 S2 129.3(5)
C32 C27 S2 109.6(4)
C16 C15 C14 109.1(7)
C16 C15 Fe1 70.2(4)
C14 C15 Fe1 70.0(4)
C16 C15 H15 132(5)
C14 C15 H15 118(5)
Fe1 C15 H15 118(4)
C23 C22 C21 121.0(6)
C23 C22 H22 119.5
C21 C22 H22 119.5
C12 C11 C10 108.7(6)
C12 C11 Fe1 70.8(4)
C10 C11 Fe1 69.5(3)
C12 C11 H11 122(4)
C10 C11 H11 129(4)
Fe1 C11 H11 120(4)
C52 C51 C50 120.3(6)
C52 C51 H51 119.9
C50 C51 H51 119.9
C1 C2 C3 118.3(5)
C1 C2 H2 120.9
C3 C2 H2 120.9
N2 C8 C9 110.4(5)
N2 C8 H8A 103(3)
C9 C8 H8A 110(4)
N2 C8 H8B 103(4)
C9 C8 H8B 103(5)
H8A C8 H8B 126(6)
C15 C16 C17 108.5(7)
C15 C16 Fe1 70.6(4)
C17 C16 Fe1 69.9(3)
C15 C16 H16 129(4)
C17 C16 H16 122(4)
Fe1 C16 H16 123(3)
N4 C45 C46 114.0(5)
N4 C45 H45B 108(3)
C46 C45 H45B 108(3)
N4 C45 H45A 103(4)
C46 C45 H45A 112(4)
H45B C45 H45A 111(5)
C13 C12 C11 108.4(6)
C13 C12 Fe1 70.0(3)
C11 C12 Fe1 69.5(4)
C13 C12 H12 125.8
C11 C12 H12 125.8
Fe1 C12 H12 126.3
N4 C34 C35 110.8(5)
N4 C34 H24B 106(3)
C35 C34 H24B 109(3)
N4 C34 H24A 110(4)
C35 C34 H24A 104(4)
H24B C34 H24A 117(5)
C30 C31 C32 121.4(6)
C30 C31 H31 119.3
C32 C31 H31 119.3
C18 C17 C16 106.7(6)
C18 C17 Fe1 69.7(4)
C16 C17 Fe1 69.5(3)
C18 C17 H17 129(5)
C16 C17 H17 123(5)
Fe1 C17 H17 120(4)
C40 C41 C42 107.3(10)
C40 C41 Fe2 72.0(5)
C42 C41 Fe2 69.9(6)
C40 C41 H41 126.4
C42 C41 H41 126.3
Fe2 C41 H41 123.4
C36 C37 C38 108.3(7)
C36 C37 Fe2 70.1(4)
C38 C37 Fe2 70.1(4)
C36 C37 H37 133(4)
C38 C37 H37 119(4)
Fe2 C37 H37 126(4)
C15 C14 C18 106.9(7)
C15 C14 Fe1 70.2(4)
C18 C14 Fe1 69.4(3)
C15 C14 H14 126.5
C18 C14 H14 126.5
Fe1 C14 H14 125.5
C4 C5 C6 118.6(5)
C4 C5 H5 120.7
C6 C5 H5 120.7
C51 C52 C47 120.5(6)
C51 C52 H52 119.8
C47 C52 H52 119.8
C21 C26 C25 121.2(6)
C21 C26 H26 119.4
C25 C26 H26 119.4
C50 C49 C48 120.4(6)
C50 C49 H49 119.8
C48 C49 H49 119.8
C24 C23 C22 120.9(6)
C24 C23 H23 119.6
C22 C23 H23 119.6
C17 C18 C14 108.8(6)
C17 C18 Fe1 70.5(4)
C14 C18 Fe1 70.1(4)
C17 C18 H18 126(3)
C14 C18 H18 126(3)
Fe1 C18 H18 123(3)
C37 C38 C39 108.0(6)
C37 C38 Fe2 69.7(4)
C39 C38 Fe2 70.0(3)
C37 C38 H38 121(4)
C39 C38 H38 131(4)
Fe2 C38 H38 122(4)
C42 C43 C44 108.9(11)
C42 C43 Fe2 70.9(7)
C44 C43 Fe2 71.4(5)
C42 C43 H43 125.6
C44 C43 H43 125.6
Fe2 C43 H43 123.7
C44 C40 C41 106.6(9)
C44 C40 Fe2 71.0(5)
C41 C40 Fe2 69.1(4)
C44 C40 H40 126.7
C41 C40 H40 126.7
Fe2 C40 H40 124.8
C31 C30 C29 119.6(6)
C31 C30 H30 120.2
C29 C30 H30 120.2
C4 C3 C2 120.5(6)
C4 C3 H3 119.7
C2 C3 H3 119.7
C3 C4 C5 121.7(6)
C3 C4 H4 119.2
C5 C4 H4 119.2
C23 C24 C25 120.0(6)
C23 C24 H24 120.0
C25 C24 H24 120.0
C24 C25 C26 119.0(6)
C24 C25 H25 120.5
C26 C25 H25 120.5
C28 C29 C30 121.2(7)
C28 C29 H29 119.4
C30 C29 H29 119.4
C40 C44 C43 109.0(10)
C40 C44 Fe2 71.3(4)
C43 C44 Fe2 69.7(5)
C40 C44 H44 120(5)
C43 C44 H44 131(5)
Fe2 C44 H44 119(4)
C43 C42 C41 108.3(10)
C43 C42 Fe2 72.2(7)
C41 C42 Fe2 70.1(6)
C43 C42 H42 125.8
C41 C42 H42 125.9
Fe2 C42 H42 123.5
C49 C50 C51 119.0(6)
C49 C50 H50 120.5
C51 C50 H50 120.5

loop_
_geom_bond_atom_site_label_1
_geom_bond_atom_site_label_2
_geom_bond_distance
Fe1 C10 2.025(6)
Fe1 C18 2.032(6)
Fe1 C9 2.032(4)
Fe1 C11 2.035(6)
Fe1 C16 2.038(6)
Fe1 C14 2.041(6)
Fe1 C17 2.042(6)
Fe1 C15 2.043(6)
Fe1 C13 2.044(6)
Fe1 C12 2.053(6)
Fe2 C42 1.983(9)
Fe2 C41 1.985(7)
Fe2 C43 1.997(8)
Fe2 C44 2.017(7)
Fe2 C40 2.021(6)
Fe2 C36 2.035(6)
Fe2 C37 2.037(7)
Fe2 C38 2.042(6)
Fe2 C35 2.047(5)
Fe2 C39 2.052(6)
S1 C1 1.742(6)
S1 C7 1.775(5)
S2 C27 1.729(6)
S2 C33 1.782(5)
N1 C7 1.298(6)
N1 C6 1.389(6)
C39 C38 1.422(10)
C39 C35 1.423(8)
C39 H39 0.87(8)
C20 C21 1.511(7)
C20 C19 1.521(8)
C20 H20A 0.96(6)
C20 H20B 0.89(7)
C35 C36 1.418(8)
C35 C34 1.497(7)
C13 C12 1.378(9)
C13 C9 1.413(7)
C13 H13 0.81(5)
N3 C33 1.306(7)
N3 C32 1.384(7)
C7 N2 1.341(7)
C9 C10 1.420(8)
C9 C8 1.505(7)
C6 C5 1.383(7)
C6 C1 1.404(6)
C36 C37 1.381(10)
C36 H36 0.95(6)
C46 C47 1.501(7)
C46 C45 1.528(8)
C46 H46A 1.01(5)
C46 H46B 0.91(5)
C1 C2 1.367(8)
N4 C33 1.351(8)
N4 C45 1.456(7)
N4 C34 1.483(7)
C10 C11 1.397(9)
C10 H10 0.85(7)
C48 C49 1.370(7)
C48 C47 1.380(7)
C48 H48 0.9300
C19 N2 1.461(7)
C19 H19B 0.99(5)
C19 H19A 1.00(5)
N2 C8 1.486(7)
C47 C52 1.372(8)
C21 C22 1.377(7)
C21 C26 1.382(8)
C32 C31 1.385(8)
C32 C27 1.416(7)
C28 C29 1.365(9)
C28 C27 1.398(8)
C28 H28 0.9300
C15 C16 1.369(9)
C15 C14 1.392(10)
C15 H15 0.90(7)
C22 C23 1.376(8)
C22 H22 0.9300
C11 C12 1.390(10)
C11 H11 0.85(6)
C51 C52 1.371(8)
C51 C50 1.394(9)
C51 H51 0.9300
C2 C3 1.383(8)
C2 H2 0.9300
C8 H8A 1.05(7)
C8 H8B 0.93(7)
C16 C17 1.417(9)
C16 H16 0.97(6)
C45 H45B 0.90(5)
C45 H45A 0.93(6)
C12 H12 0.9300
C34 H24B 1.11(6)
C34 H24A 0.97(7)
C31 C30 1.369(9)
C31 H31 0.9300
C17 C18 1.387(10)
C17 H17 0.78(6)
C41 C40 1.335(13)
C41 C42 1.355(17)
C41 H41 0.9300
C37 C38 1.403(11)
C37 H37 1.03(7)
C14 C18 1.408(10)
C14 H14 0.9300
C5 C4 1.375(8)
C5 H5 0.9300
C52 H52 0.9300
C26 C25 1.397(8)
C26 H26 0.9300
C49 C50 1.362(9)
C49 H49 0.9300
C23 C24 1.354(9)
C23 H23 0.9300
C18 H18 0.98(6)
C38 H38 0.92(7)
C43 C42 1.26(2)
C43 C44 1.335(16)
C43 H43 0.9300
C40 C44 1.304(12)
C40 H40 0.9300
C30 C29 1.403(8)
C30 H30 0.9300
C3 C4 1.371(8)
C3 H3 0.9300
C4 H4 0.9300
C24 C25 1.378(9)
C24 H24 0.9300
C25 H25 0.9300
C29 H29 0.9300
C44 H44 0.83(6)
C42 H42 0.9300
C50 H50 0.9300
